data_1505307
loop_
_publ_author_name
'Clark, J. Stephen'
'Grainger, Damian M.'
'Ehkirch, Alexandra A.-C.'
'Blake, Alexander J.'
'Wilson, Claire'

_publ_section_title
;
 Synthesis of the fused polyether core of hemibrevetoxin B by
 two-directional ring-closing metathesis.
;
_journal_issue 6
_journal_name_full 'Organic letters'
_journal_page_first 1033
_journal_page_last 1036
_journal_paper_doi 10.1021/ol0630651
_journal_volume 9
_journal_year 2007
_chemical_formula_sum 'C13 H20 O5'
_chemical_formula_weight 256.29
_chemical_name_systematic
;
   ?
;
_space_group_IT_number 4
_symmetry_cell_setting monoclinic
_symmetry_space_group_name_Hall 'P 2yb'
_symmetry_space_group_name_H-M 'P 1 21 1'
_atom_sites_solution_hydrogens 'geom, Me from difmap'
_atom_sites_solution_primary direct
_atom_sites_solution_secondary difmap
_audit_creation_method SHELXL-97
_cell_angle_alpha 90.00
_cell_angle_beta 94.804(3)
_cell_angle_gamma 90.00
_cell_formula_units_Z 2
_cell_length_a 9.0910(14)
_cell_length_b 7.4742(11)
_cell_length_c 9.4591(14)
_cell_measurement_reflns_used 1174
_cell_measurement_temperature 150(2)
_cell_measurement_theta_max 27.35
_cell_measurement_theta_min 2.25
_cell_volume 640.47(17)
_computing_cell_refinement 'Bruker SAINT version 6.36a (Bruker, 2000)'
_computing_data_collection 'Bruker SMART version 5.625 (Bruker, 2001)'
_computing_data_reduction 'Bruker SAINT; Bruker SHELXTL (Bruker, 2001)'
_computing_publication_material 'enCIFer (CCDC, 2003); PLATON (Spek, 2003)'
_computing_structure_refinement 'SHELXL-97 (Sheldrick, 1997)'
_computing_structure_solution 'SHELXS-97 (Sheldrick, 1990)'
_diffrn_ambient_temperature 150(2)
_diffrn_measured_fraction_theta_full 0.996
_diffrn_measured_fraction_theta_max 0.993
_diffrn_measurement_device_type 'Bruker SMART APEX CCD area detector'
_diffrn_measurement_method \w
_diffrn_radiation_monochromator graphite
_diffrn_radiation_source 'sealed tube'
_diffrn_radiation_type MoK\a
_diffrn_radiation_wavelength 0.71073
_diffrn_reflns_av_R_equivalents 0.055
_diffrn_reflns_av_sigmaI/netI 0.0352
_diffrn_reflns_limit_h_max 10
_diffrn_reflns_limit_h_min -9
_diffrn_reflns_limit_k_max 8
_diffrn_reflns_limit_k_min -6
_diffrn_reflns_limit_l_max 11
_diffrn_reflns_limit_l_min -11
_diffrn_reflns_number 2281
_diffrn_reflns_theta_full 25.00
_diffrn_reflns_theta_max 25.11
_diffrn_reflns_theta_min 2.25
_diffrn_standards_decay_% 0
_diffrn_standards_number 0
_exptl_absorpt_coefficient_mu 0.101
_exptl_absorpt_correction_type none
_exptl_crystal_colour colourless
_exptl_crystal_density_diffrn 1.329
_exptl_crystal_density_method 'not measured'
_exptl_crystal_description tablet
_exptl_crystal_F_000 276
_exptl_crystal_size_max 0.67
_exptl_crystal_size_mid 0.48
_exptl_crystal_size_min 0.12
_refine_diff_density_max 0.146
_refine_diff_density_min -0.185
_refine_diff_density_rms 0.035
_refine_ls_abs_structure_details 'Flack H D (1983), Acta Cryst. A39, 876-881'
_refine_ls_abs_structure_Flack -0.5(13)
_refine_ls_extinction_method none
_refine_ls_goodness_of_fit_ref 0.950
_refine_ls_hydrogen_treatment constr
_refine_ls_matrix_type full
_refine_ls_number_parameters 165
_refine_ls_number_reflns 1225
_refine_ls_number_restraints 1
_refine_ls_restrained_S_all 0.950
_refine_ls_R_factor_all 0.0349
_refine_ls_R_factor_gt 0.0316
_refine_ls_shift/su_max 0.001
_refine_ls_shift/su_mean 0.000
_refine_ls_structure_factor_coef Fsqd
_refine_ls_weighting_details 'calc w=1/[\s^2^(Fo^2^)+(0.0483P)^2^] where P=(Fo^2^+2Fc^2^)/3'
_refine_ls_weighting_scheme calc
_refine_ls_wR_factor_gt 0.0740
_refine_ls_wR_factor_ref 0.0753
_reflns_number_gt 1112
_reflns_number_total 1225
_reflns_threshold_expression >2\s(I)
_cod_data_source_file ol0630651si20061221_114143.cif
_cod_data_source_block 14
_cod_depositor_comments
;
The following automatic conversions were performed:

'_symmetry_cell_setting' value 'Monoclinic' changed to 'monoclinic'
according to /home/saulius/struct/CIF-dictionaries/cif_core.dic
dictionary named 'cif_core.dic' version 2.4.1 from 2010-06-29.

Automatic conversion script
Id: cif_fix_values 1715 2011-07-08 13:25:40Z adriana 
;
_cod_original_sg_symbol_H-M 'P 21'
_cod_database_code 1505307

loop_
_symmetry_equiv_pos_as_xyz
'x, y, z'
'-x, y+1/2, -z'

loop_
_atom_site_label
_atom_site_type_symbol
_atom_site_fract_x
_atom_site_fract_y
_atom_site_fract_z
_atom_site_U_iso_or_equiv
_atom_site_adp_type
_atom_site_occupancy
_atom_site_symmetry_multiplicity
_atom_site_calc_flag
_atom_site_refinement_flags
O1 O 0.42678(17) 0.8265(2) 0.69919(15) 0.0258(4) Uani 1 1 d .
C1' C 0.8657(3) 0.2761(4) 0.8070(3) 0.0348(7) Uani 1 1 d .
H1'A H 0.9730 0.2756 0.8284 0.052 Uiso 1 1 calc R
H1'B H 0.8345 0.1626 0.7621 0.052 Uiso 1 1 calc R
H1'C H 0.8175 0.2911 0.8952 0.052 Uiso 1 1 calc R
C2 C 0.3798(2) 0.9233(3) 0.8163(2) 0.0257(5) Uani 1 1 d .
H2A H 0.3368 0.8386 0.8836 0.031 Uiso 1 1 calc R
O3 O 0.49859(17) 1.0180(2) 0.88823(16) 0.0270(4) Uani 1 1 d .
C3 C 0.2650(3) 1.0560(4) 0.7634(3) 0.0348(6) Uani 1 1 d .
H3A H 0.1863 0.9945 0.7051 0.052 Uiso 1 1 calc R
H3B H 0.3100 1.1469 0.7061 0.052 Uiso 1 1 calc R
H3C H 0.2234 1.1135 0.8442 0.052 Uiso 1 1 calc R
C4A C 0.6657(2) 0.7925(3) 0.8204(2) 0.0222(5) Uani 1 1 d .
H4AA H 0.7071 0.8771 0.7520 0.027 Uiso 1 1 calc R
C4 C 0.6133(2) 0.8991(3) 0.9425(2) 0.0259(5) Uani 1 1 d .
H4A H 0.5755 0.8173 1.0133 0.031 Uiso 1 1 calc R
H4B H 0.6964 0.9685 0.9894 0.031 Uiso 1 1 calc R
O5 O 0.77964(16) 0.6733(2) 0.87329(16) 0.0234(4) Uani 1 1 d .
C5A C 0.8681(2) 0.6148(3) 0.7636(2) 0.0215(5) Uani 1 1 d .
H5AA H 0.8536 0.7014 0.6830 0.026 Uiso 1 1 calc R
C6 C 1.0294(2) 0.6178(4) 0.8175(2) 0.0292(6) Uani 1 1 d .
H6A H 1.0461 0.5393 0.9016 0.035 Uiso 1 1 calc R
H6B H 1.0593 0.7409 0.8457 0.035 Uiso 1 1 calc R
C7 C 1.1215(3) 0.5520(4) 0.6990(3) 0.0349(6) Uani 1 1 d .
H7A H 1.1717 0.6570 0.6612 0.042 Uiso 1 1 calc R
H7B H 1.1993 0.4717 0.7424 0.042 Uiso 1 1 calc R
O8 O 1.1039(2) 0.4220(3) 0.4706(2) 0.0568(6) Uani 1 1 d .
C8 C 1.0427(3) 0.4548(4) 0.5756(3) 0.0344(6) Uani 1 1 d .
O9 O 0.90085(17) 0.4061(2) 0.57819(16) 0.0294(4) Uani 1 1 d .
C9A C 0.8226(2) 0.4288(3) 0.7075(2) 0.0243(5) Uani 1 1 d .
C10 C 0.6580(3) 0.4135(4) 0.6574(3) 0.0283(5) Uani 1 1 d .
H10A H 0.6490 0.3324 0.5743 0.034 Uiso 1 1 calc R
H10B H 0.6078 0.3546 0.7338 0.034 Uiso 1 1 calc R
C11A C 0.5357(2) 0.6938(3) 0.7445(2) 0.0227(5) Uani 1 1 d .
H11A H 0.4927 0.6117 0.8136 0.027 Uiso 1 1 calc R
C11 C 0.5726(3) 0.5855(3) 0.6160(2) 0.0267(6) Uani 1 1 d .
H11B H 0.6323 0.6600 0.5559 0.032 Uiso 1 1 calc R
H11C H 0.4799 0.5537 0.5592 0.032 Uiso 1 1 calc R

loop_
_atom_site_aniso_label
_atom_site_aniso_U_11
_atom_site_aniso_U_22
_atom_site_aniso_U_33
_atom_site_aniso_U_23
_atom_site_aniso_U_13
_atom_site_aniso_U_12
O1 0.0280(9) 0.0255(9) 0.0235(8) -0.0024(8) -0.0006(7) 0.0065(7)
C1' 0.0407(15) 0.0237(14) 0.0402(15) 0.0042(12) 0.0053(12) 0.0030(12)
C2 0.0273(12) 0.0264(14) 0.0239(11) -0.0039(11) 0.0050(9) 0.0007(12)
O3 0.0289(9) 0.0220(9) 0.0300(9) -0.0046(7) 0.0022(7) 0.0023(8)
C3 0.0349(14) 0.0364(16) 0.0327(14) -0.0056(13) 0.0011(11) 0.0090(14)
C4A 0.0249(12) 0.0195(13) 0.0228(11) 0.0017(9) 0.0049(9) 0.0015(10)
C4 0.0277(12) 0.0245(13) 0.0254(12) -0.0032(11) 0.0017(10) 0.0007(11)
O5 0.0249(8) 0.0263(10) 0.0192(8) -0.0021(7) 0.0028(6) 0.0025(7)
C5A 0.0277(12) 0.0200(12) 0.0175(11) -0.0003(10) 0.0056(9) 0.0002(10)
C6 0.0275(13) 0.0296(15) 0.0302(13) -0.0073(12) 0.0010(10) 0.0011(12)
C7 0.0297(13) 0.0352(15) 0.0405(15) -0.0056(13) 0.0075(11) 0.0036(13)
O8 0.0608(13) 0.0613(15) 0.0529(12) -0.0278(12) 0.0325(10) -0.0105(12)
C8 0.0414(15) 0.0240(14) 0.0392(15) -0.0053(13) 0.0123(12) 0.0027(13)
O9 0.0343(9) 0.0256(9) 0.0286(8) -0.0069(8) 0.0051(7) 0.0003(8)
C9A 0.0302(12) 0.0221(13) 0.0210(11) -0.0026(10) 0.0043(9) 0.0004(12)
C10 0.0314(13) 0.0219(13) 0.0309(12) -0.0068(11) -0.0004(10) -0.0022(12)
C11A 0.0264(12) 0.0207(12) 0.0213(11) 0.0009(10) 0.0037(9) -0.0008(11)
C11 0.0280(12) 0.0255(14) 0.0256(12) -0.0060(11) -0.0031(10) -0.0010(11)

loop_
_atom_type_symbol
_atom_type_description
_atom_type_scat_dispersion_real
_atom_type_scat_dispersion_imag
_atom_type_scat_source
C C 0.0033 0.0016 'International Tables Vol C Tables 4.2.6.8 and 6.1.1.4'
H H 0.0000 0.0000 'International Tables Vol C Tables 4.2.6.8 and 6.1.1.4'
O O 0.0106 0.0060 'International Tables Vol C Tables 4.2.6.8 and 6.1.1.4'

loop_
_geom_angle_atom_site_label_1
_geom_angle_atom_site_label_2
_geom_angle_atom_site_label_3
_geom_angle
C2 O1 C11A 111.28(16)
O3 C2 O1 111.27(17)
O3 C2 C3 108.2(2)
O1 C2 C3 108.89(18)
C2 O3 C4 111.41(19)
O5 C4A C4 109.11(17)
O5 C4A C11A 112.05(19)
C4 C4A C11A 109.54(18)
O3 C4 C4A 108.64(16)
C4A O5 C5A 111.83(16)
O5 C5A C6 109.77(17)
O5 C5A C9A 112.08(19)
C6 C5A C9A 110.84(19)
C5A C6 C7 108.77(19)
C8 C7 C6 117.9(2)
O8 C8 O9 118.1(2)
O8 C8 C7 121.0(2)
O9 C8 C7 120.9(2)
C8 O9 C9A 120.95(17)
O9 C9A C1' 108.19(19)
O9 C9A C5A 104.86(17)
C1' C9A C5A 114.93(19)
O9 C9A C10 105.08(16)
C1' C9A C10 109.4(2)
C5A C9A C10 113.7(2)
C11 C10 C9A 118.4(2)
O1 C11A C11 108.72(17)
O1 C11A C4A 107.10(18)
C11 C11A C4A 114.90(18)
C11A C11 C10 112.52(19)

loop_
_geom_bond_atom_site_label_1
_geom_bond_atom_site_label_2
_geom_bond_distance
O1 C2 1.419(3)
O1 C11A 1.441(3)
C1' C9A 1.510(3)
C2 O3 1.416(3)
C2 C3 1.496(3)
O3 C4 1.432(3)
C4A O5 1.425(3)
C4A C4 1.512(3)
C4A C11A 1.521(3)
O5 C5A 1.433(3)
C5A C6 1.513(3)
C5A C9A 1.533(3)
C6 C7 1.534(3)
C7 C8 1.504(4)
O8 C8 1.204(3)
C8 O9 1.342(3)
O9 C9A 1.476(3)
C9A C10 1.535(3)
C10 C11 1.535(3)
C11A C11 1.521(3)

loop_
_geom_torsion_atom_site_label_1
_geom_torsion_atom_site_label_2
_geom_torsion_atom_site_label_3
_geom_torsion_atom_site_label_4
_geom_torsion
C11A O1 C2 O3 62.0(2)
C11A O1 C2 C3 -178.86(19)
O1 C2 O3 C4 -60.5(2)
C3 C2 O3 C4 179.89(17)
C2 O3 C4 C4A 57.8(2)
O5 C4A C4 O3 -179.81(18)
C11A C4A C4 O3 -56.8(2)
C4 C4A O5 C5A -159.84(18)
C11A C4A O5 C5A 78.7(2)
C4A O5 C5A C6 137.1(2)
C4A O5 C5A C9A -99.3(2)
O5 C5A C6 C7 179.1(2)
C9A C5A C6 C7 54.8(3)
C5A C6 C7 C8 -15.9(3)
C6 C7 C8 O8 169.5(3)
C6 C7 C8 O9 -8.8(4)
O8 C8 O9 C9A 175.0(2)
C7 C8 O9 C9A -6.6(3)
C8 O9 C9A C1' -79.9(3)
C8 O9 C9A C5A 43.3(2)
C8 O9 C9A C10 163.4(2)
O5 C5A C9A O9 168.49(16)
C6 C5A C9A O9 -68.5(2)
O5 C5A C9A C1' -72.9(2)
C6 C5A C9A C1' 50.2(2)
O5 C5A C9A C10 54.3(2)
C6 C5A C9A C10 177.29(19)
O9 C9A C10 C11 -92.0(2)
C1' C9A C10 C11 152.0(2)
C5A C9A C10 C11 22.1(3)
C2 O1 C11A C11 175.67(18)
C2 O1 C11A C4A -59.6(2)
O5 C4A C11A O1 178.56(16)
C4 C4A C11A O1 57.3(2)
O5 C4A C11A C11 -60.6(2)
C4 C4A C11A C11 178.2(2)
O1 C11A C11 C10 -166.09(18)
C4A C11A C11 C10 73.9(3)
C9A C10 C11 C11A -76.2(3)

loop_
_cod_related_entry_id
_cod_related_entry_database
_cod_related_entry_code
1 ChemSpider 17231063
